data_7202980
loop_
_publ_author_name
'O'Leary, Jane'
'Wallis, John D.'

_publ_section_title
;
 A competition between O&#x22EF;N and O&#x22EF;C through space
 interactions in the crystal structures of
 3,3&#x2032;-dinitro-2,2&#x2032;-bipyridine N-oxides and
 N,N&#x2032;-dioxides
;
_journal_issue 10
_journal_name_full CrystEngComm
_journal_page_first 941
_journal_paper_doi 10.1039/b707822f
_journal_volume 9
_journal_year 2007
_chemical_formula_sum 'C12 H10 N4 O5'
_chemical_formula_weight 290.24
_chemical_melting_point 485.5(15)
_chemical_name_common 5,5'-dimethyl-2,2'-bipyridine-1-oxide
_chemical_name_systematic
;
5,5'-dimethyl-2,2'-bipyridine-1-oxide
;
_space_group_IT_number 14
_symmetry_cell_setting monoclinic
_symmetry_space_group_name_Hall '-P 2yab'
_symmetry_space_group_name_H-M 'P 1 21/a 1'
_atom_sites_solution_hydrogens geom
_atom_sites_solution_primary direct
_atom_sites_solution_secondary difmap
_audit_creation_method SHELXL-97
_cell_angle_alpha 90.00
_cell_angle_beta 94.7505(16)
_cell_angle_gamma 90.00
_cell_formula_units_Z 4
_cell_length_a 8.1670(3)
_cell_length_b 13.4699(6)
_cell_length_c 11.3597(6)
_cell_measurement_reflns_used 5802
_cell_measurement_temperature 120(2)
_cell_measurement_theta_max 27.48
_cell_measurement_theta_min 2.91
_cell_volume 1245.37(10)
_computing_cell_refinement
;
DENZO (Otwinowski and Minor, 1997) and COLLECT (Hooft, 1998)
;
_computing_data_collection
;
DENZO (Otwinowski and Minor, 1997) and COLLECT (Hooft, 1998)
;
_computing_data_reduction
;
DENZO (Otwinowski and Minor, 1997) and COLLECT (Hooft, 1998)
;
_computing_molecular_graphics 'ORTEPIII (Johnson and Burnett, 1996)'
_computing_publication_material 'SHELXL-97 (Sheldrick, 1997)'
_computing_structure_refinement 'SHELXL-97 (Sheldrick, 1997)'
_computing_structure_solution 'SHELXS-97 (Sheldrick, 1990)'
_diffrn_ambient_temperature 120(2)
_diffrn_detector_area_resol_mean 9.091
_diffrn_measured_fraction_theta_full 0.987
_diffrn_measured_fraction_theta_max 0.987
_diffrn_measurement_device_type 'Enraf Nonius KappaCCD area detector'
_diffrn_measurement_method 'Phi and Omega scans to fill Ewald sphere'
_diffrn_radiation_monochromator graphite
_diffrn_radiation_source 'Enraf Nonius FR591 rotating anode'
_diffrn_radiation_type MoK\a
_diffrn_radiation_wavelength 0.71073
_diffrn_reflns_av_R_equivalents 0.0530
_diffrn_reflns_av_sigmaI/netI 0.0607
_diffrn_reflns_limit_h_max 10
_diffrn_reflns_limit_h_min -10
_diffrn_reflns_limit_k_max 17
_diffrn_reflns_limit_k_min -16
_diffrn_reflns_limit_l_max 14
_diffrn_reflns_limit_l_min -14
_diffrn_reflns_number 9531
_diffrn_reflns_theta_full 27.49
_diffrn_reflns_theta_max 27.49
_diffrn_reflns_theta_min 2.92
_exptl_absorpt_coefficient_mu 0.124
_exptl_absorpt_correction_T_max 1.000
_exptl_absorpt_correction_T_min 0.866
_exptl_absorpt_correction_type multi-scan
_exptl_absorpt_process_details
;
using multiple and symmetry-related data measurements via the program
SORTAV (Blessing, 1995)
See R.H. Blessing, Acta Cryst., (1995), A51, 33-38
;
_exptl_crystal_colour green
_exptl_crystal_density_diffrn 1.548
_exptl_crystal_density_method 'not measured'
_exptl_crystal_description plate
_exptl_crystal_F_000 600
_exptl_crystal_size_max 0.22
_exptl_crystal_size_mid 0.22
_exptl_crystal_size_min 0.04
_refine_diff_density_max 0.381
_refine_diff_density_min -0.348
_refine_diff_density_rms 0.061
_refine_ls_extinction_method none
_refine_ls_goodness_of_fit_ref 0.943
_refine_ls_hydrogen_treatment mixed
_refine_ls_matrix_type full
_refine_ls_number_parameters 214
_refine_ls_number_reflns 2826
_refine_ls_number_restraints 2
_refine_ls_restrained_S_all 0.945
_refine_ls_R_factor_all 0.0820
_refine_ls_R_factor_gt 0.0507
_refine_ls_shift/su_max 0.035
_refine_ls_shift/su_mean 0.001
_refine_ls_structure_factor_coef Fsqd
_refine_ls_weighting_details 'calc w=1/[\s^2^(Fo^2^)+(0.1002P)^2^+0.0000P] where P=(Fo^2^+2Fc^2^)/3'
_refine_ls_weighting_scheme calc
_refine_ls_wR_factor_gt 0.1352
_refine_ls_wR_factor_ref 0.1478
_reflns_number_gt 1949
_reflns_number_total 2826
_reflns_threshold_expression >2sigma(I)
_cod_data_source_file b707822f.txt
_cod_data_source_block compound15
_cod_depositor_comments
;
The following automatic conversions were performed:

'_chemical_melting_point' value '484-487' was changed to '485.5(15)'
- the average value was taken and precision was estimated.

Automatic conversion script
Id: cif_fix_values 1646 2011-03-28 12:23:43Z adriana 
;
_cod_original_sg_symbol_H-M P21/a
_cod_database_code 7202980

loop_
_symmetry_equiv_pos_as_xyz
'x, y, z'
'-x+1/2, y+1/2, -z'
'-x, -y, -z'
'x-1/2, -y-1/2, z'

loop_
_atom_site_label
_atom_site_type_symbol
_atom_site_fract_x
_atom_site_fract_y
_atom_site_fract_z
_atom_site_U_iso_or_equiv
_atom_site_adp_type
_atom_site_occupancy
_atom_site_symmetry_multiplicity
_atom_site_calc_flag
_atom_site_refinement_flags
_atom_site_disorder_assembly
_atom_site_disorder_group
O1A O 0.1701(2) -0.07478(11) 0.42576(15) 0.0378(6) Uani 0.915(4) 1 d PD . .
O2A O 0.08437(17) 0.21841(11) 0.15771(12) 0.0317(4) Uani 1 1 d . . .
O3A O 0.02001(16) 0.32540(11) 0.28915(13) 0.0309(4) Uani 1 1 d . . .
N1A N 0.1934(2) 0.01925(12) 0.42965(14) 0.0265(4) Uani 1 1 d D . .
N2A N 0.07678(17) 0.24616(13) 0.26019(14) 0.0218(4) Uani 1 1 d . . .
C2A C 0.1228(2) 0.07865(15) 0.34304(16) 0.0214(4) Uani 1 1 d . . .
C3A C 0.1454(2) 0.17957(14) 0.35509(16) 0.0199(4) Uani 1 1 d . . .
C4A C 0.2369(2) 0.22256(16) 0.44921(17) 0.0223(4) Uani 1 1 d . . .
C5A C 0.3131(2) 0.15962(15) 0.53423(16) 0.0248(5) Uani 1 1 d . . .
C6A C 0.2887(2) 0.05928(16) 0.52163(18) 0.0272(5) Uani 1 1 d . . .
C7A C 0.4217(3) 0.19858(17) 0.63730(19) 0.0349(5) Uani 1 1 d . . .
H7A1 H 0.3633 0.1947 0.7091 0.052 Uiso 1 1 calc R . .
H7A2 H 0.4504 0.2679 0.6225 0.052 Uiso 1 1 calc R . .
H7A3 H 0.5221 0.1586 0.6474 0.052 Uiso 1 1 calc R . .
O1B O -0.190(2) 0.1231(11) 0.3135(13) 0.043(6) Uiso 0.085(4) 1 d PD . .
O2B O 0.33722(15) -0.01956(11) 0.21220(13) 0.0319(4) Uani 1 1 d . . .
O3B O 0.26067(17) -0.16413(12) 0.14712(14) 0.0398(4) Uani 1 1 d . . .
N1B N -0.14259(19) 0.06152(13) 0.24082(15) 0.0275(4) Uani 1 1 d D . .
N2B N 0.23118(18) -0.08027(13) 0.18045(14) 0.0250(4) Uani 1 1 d . . .
C2B C 0.0131(2) 0.02903(14) 0.24959(16) 0.0216(4) Uani 1 1 d . . .
C3B C 0.0583(2) -0.04938(14) 0.17968(16) 0.0212(4) Uani 1 1 d . . .
C4B C -0.0564(2) -0.09953(16) 0.10548(17) 0.0231(4) Uani 1 1 d . . .
C5B C -0.2189(2) -0.06781(15) 0.09876(16) 0.0235(4) Uani 1 1 d . . .
C6B C -0.2534(2) 0.01423(16) 0.16610(18) 0.0272(5) Uani 1 1 d . . .
C7B C -0.3514(2) -0.12101(16) 0.02373(18) 0.0278(5) Uani 1 1 d . . .
H7B1 H -0.4568 -0.0875 0.0303 0.042 Uiso 1 1 calc R . .
H7B2 H -0.3589 -0.1898 0.0508 0.042 Uiso 1 1 calc R . .
H7B3 H -0.3249 -0.1204 -0.0589 0.042 Uiso 1 1 calc R . .
H4A H 0.252(2) 0.2885(15) 0.4555(16) 0.012(5) Uiso 1 1 d . . .
H6A H 0.338(3) 0.0079(17) 0.575(2) 0.033(6) Uiso 1 1 d . . .
H4B H -0.026(2) -0.1492(17) 0.0634(19) 0.024(5) Uiso 1 1 d . . .
H6B H -0.366(3) 0.0405(15) 0.1624(18) 0.026(5) Uiso 1 1 d . . .

loop_
_atom_site_aniso_label
_atom_site_aniso_U_11
_atom_site_aniso_U_22
_atom_site_aniso_U_33
_atom_site_aniso_U_23
_atom_site_aniso_U_13
_atom_site_aniso_U_12
O1A 0.0595(11) 0.0170(9) 0.0339(10) 0.0048(7) -0.0142(8) -0.0030(7)
O2A 0.0406(8) 0.0355(9) 0.0183(8) 0.0009(6) -0.0022(6) 0.0076(6)
O3A 0.0323(8) 0.0250(8) 0.0355(9) 0.0017(6) 0.0040(6) 0.0077(6)
N1A 0.0343(9) 0.0209(10) 0.0229(9) 0.0034(7) -0.0065(7) -0.0043(7)
N2A 0.0192(7) 0.0232(9) 0.0226(9) 0.0012(7) -0.0006(6) 0.0000(7)
C2A 0.0199(9) 0.0260(11) 0.0176(9) 0.0014(8) -0.0025(7) -0.0004(8)
C3A 0.0180(8) 0.0236(11) 0.0180(9) 0.0017(7) 0.0007(7) 0.0012(7)
C4A 0.0232(9) 0.0204(11) 0.0232(10) -0.0020(8) 0.0013(7) -0.0023(8)
C5A 0.0253(9) 0.0307(12) 0.0181(10) -0.0014(8) -0.0001(7) -0.0005(8)
C6A 0.0316(10) 0.0280(12) 0.0206(10) 0.0046(9) -0.0059(8) 0.0003(9)
C7A 0.0410(12) 0.0387(14) 0.0230(11) -0.0016(9) -0.0094(9) -0.0043(10)
O2B 0.0220(7) 0.0298(9) 0.0427(9) 0.0003(6) -0.0046(6) -0.0047(6)
O3B 0.0301(8) 0.0337(9) 0.0544(11) -0.0175(8) -0.0030(7) 0.0054(6)
N1B 0.0231(8) 0.0343(11) 0.0242(9) -0.0011(7) -0.0027(6) 0.0002(7)
N2B 0.0223(8) 0.0268(10) 0.0251(9) -0.0011(7) -0.0032(6) 0.0008(7)
C2B 0.0229(9) 0.0224(11) 0.0190(10) 0.0028(8) -0.0015(7) -0.0034(8)
C3B 0.0201(9) 0.0233(10) 0.0197(10) 0.0038(8) -0.0019(7) -0.0007(7)
C4B 0.0255(10) 0.0226(11) 0.0206(10) -0.0001(8) -0.0010(7) -0.0012(8)
C5B 0.0251(9) 0.0273(11) 0.0174(10) 0.0055(8) -0.0024(7) -0.0043(8)
C6B 0.0211(10) 0.0327(12) 0.0271(11) -0.0013(9) -0.0019(7) -0.0013(8)
C7B 0.0263(9) 0.0308(12) 0.0250(11) 0.0029(9) -0.0066(8) -0.0059(8)

loop_
_atom_type_symbol
_atom_type_description
_atom_type_scat_dispersion_real
_atom_type_scat_dispersion_imag
_atom_type_scat_source
C C 0.0033 0.0016 'International Tables Vol C Tables 4.2.6.8 and 6.1.1.4'
H H 0.0000 0.0000 'International Tables Vol C Tables 4.2.6.8 and 6.1.1.4'
N N 0.0061 0.0033 'International Tables Vol C Tables 4.2.6.8 and 6.1.1.4'
O O 0.0106 0.0060 'International Tables Vol C Tables 4.2.6.8 and 6.1.1.4'

loop_
_geom_angle_atom_site_label_1
_geom_angle_atom_site_label_2
_geom_angle_atom_site_label_3
_geom_angle
_geom_angle_site_symmetry_1
_geom_angle_site_symmetry_3
_geom_angle_publ_flag
O1A N1A C2A 120.30(16) . . ?
O1A N1A C6A 119.46(16) . . ?
C2A N1A C6A 120.25(17) . . ?
O3A N2A O2A 124.86(16) . . ?
O3A N2A C3A 117.68(15) . . ?
O2A N2A C3A 117.44(16) . . ?
N1A C2A C3A 117.65(17) . . ?
N1A C2A C2B 116.47(17) . . ?
C3A C2A C2B 125.56(16) . . ?
C2A C3A C4A 123.42(17) . . ?
C2A C3A N2A 119.17(16) . . ?
C4A C3A N2A 117.33(17) . . ?
C3A C4A C5A 117.65(19) . . ?
C6A C5A C4A 118.34(18) . . ?
C6A C5A C7A 119.75(18) . . ?
C4A C5A C7A 121.90(19) . . ?
N1A C6A C5A 122.61(18) . . ?
O1B N1B C2B 120.5(8) . . ?
O1B N1B C6B 120.1(8) . . ?
C2B N1B C6B 118.39(17) . . ?
O3B N2B O2B 123.81(15) . . ?
O3B N2B C3B 118.25(15) . . ?
O2B N2B C3B 117.92(16) . . ?
N1B C2B C3B 120.06(17) . . ?
N1B C2B C2A 114.65(16) . . ?
C3B C2B C2A 125.16(16) . . ?
C4B C3B C2B 121.39(16) . . ?
C4B C3B N2B 117.81(17) . . ?
C2B C3B N2B 120.78(15) . . ?
C3B C4B C5B 118.59(19) . . ?
C6B C5B C4B 116.84(17) . . ?
C6B C5B C7B 121.54(17) . . ?
C4B C5B C7B 121.60(18) . . ?
N1B C6B C5B 124.57(17) . . ?

loop_
_geom_bond_atom_site_label_1
_geom_bond_atom_site_label_2
_geom_bond_distance
_geom_bond_site_symmetry_2
_geom_bond_publ_flag
O1A N1A 1.281(2) . ?
O2A N2A 1.229(2) . ?
O3A N2A 1.220(2) . ?
N1A C2A 1.359(2) . ?
N1A C6A 1.362(3) . ?
N2A C3A 1.477(2) . ?
C2A C3A 1.377(3) . ?
C2A C2B 1.490(3) . ?
C3A C4A 1.380(3) . ?
C4A C5A 1.393(3) . ?
C5A C6A 1.372(3) . ?
C5A C7A 1.503(3) . ?
O1B N1B 1.253(7) . ?
O2B N2B 1.223(2) . ?
O3B N2B 1.222(2) . ?
N1B C2B 1.341(2) . ?
N1B C6B 1.348(2) . ?
N2B C3B 1.471(2) . ?
C2B C3B 1.390(3) . ?
C3B C4B 1.383(3) . ?
C4B C5B 1.390(3) . ?
C5B C6B 1.386(3) . ?
C5B C7B 1.503(2) . ?
